data_7718657
loop_
_publ_author_name
'Jiang, Xianren'
'Ding, Chang-Hua'
'Qiu, Zaozao'
'Xie, Zuowei'

_publ_section_title
;
 Catalytic regioselective 3,4-difunctionalization of
 3-iodo-<i>o</i>-carborane <i>via</i> Pd migration.
;
_journal_issue 22
_journal_name_full 'Dalton transactions (Cambridge, England : 2003)'
_journal_page_first 8764
_journal_page_last 8768
_journal_paper_doi 10.1039/d5dt00981b
_journal_volume 54
_journal_year 2025
_chemical_absolute_configuration rmad
_chemical_formula_moiety 'C16 H29 B10 N'
_chemical_formula_sum 'C16 H29 B10 N'
_chemical_formula_weight 343.50
_space_group_crystal_system monoclinic
_space_group_IT_number 4
_space_group_name_Hall 'P 2yb'
_space_group_name_H-M_alt 'P 1 21 1'
_atom_sites_solution_hydrogens geom
_atom_sites_solution_primary dual
_audit_creation_date 2025-03-05
_audit_creation_method
;
Olex2 1.5
(compiled 2025.02.27 svn.r83f5de26 for OlexSys, GUI svn.r7172)
;
_audit_update_record
;
2025-04-10 deposited with the CCDC.	2025-05-07 downloaded from the CCDC.
;
_cell_angle_alpha 90
_cell_angle_beta 95.1120(10)
_cell_angle_gamma 90
_cell_formula_units_Z 2
_cell_length_a 6.71890(10)
_cell_length_b 18.2589(3)
_cell_length_c 8.21790(10)
_cell_measurement_reflns_used 9442
_cell_measurement_temperature 170.00
_cell_measurement_theta_max 54.85
_cell_measurement_theta_min 4.70
_cell_volume 1004.16(3)
_computing_cell_refinement 'SAINT V8.40B (?, 2016)'
_computing_data_reduction 'SAINT V8.40B (?, 2016)'
_computing_molecular_graphics 'Olex2 1.5 (Dolomanov et al., 2009)'
_computing_publication_material 'Olex2 1.5 (Dolomanov et al., 2009)'
_computing_structure_refinement 'SHELXL 2018/3 (Sheldrick, 2015)'
_computing_structure_solution 'SHELXT  (Sheldrick, 2015)'
_diffrn_ambient_temperature 170.00
_diffrn_measured_fraction_theta_full 0.993
_diffrn_measured_fraction_theta_max 0.993
_diffrn_measurement_device_type 'Bruker D8 Venture'
_diffrn_measurement_method '\f and \w scans'
_diffrn_radiation_type GaK\a
_diffrn_radiation_wavelength 1.34139
_diffrn_reflns_av_R_equivalents 0.0426
_diffrn_reflns_av_unetI/netI 0.0398
_diffrn_reflns_Laue_measured_fraction_full 0.993
_diffrn_reflns_Laue_measured_fraction_max 0.993
_diffrn_reflns_limit_h_max 7
_diffrn_reflns_limit_h_min -8
_diffrn_reflns_limit_k_max 22
_diffrn_reflns_limit_k_min -21
_diffrn_reflns_limit_l_max 9
_diffrn_reflns_limit_l_min -10
_diffrn_reflns_number 10490
_diffrn_reflns_point_group_measured_fraction_full 0.953
_diffrn_reflns_point_group_measured_fraction_max 0.947
_diffrn_reflns_theta_full 53.594
_diffrn_reflns_theta_max 54.827
_diffrn_reflns_theta_min 4.700
_diffrn_source_current 3.57
_diffrn_source_power 0.2491146
_diffrn_source_voltage 69.78
_diffrn_standards_number 0
_exptl_absorpt_coefficient_mu 0.272
_exptl_absorpt_correction_T_max 0.7508
_exptl_absorpt_correction_T_min 0.5276
_exptl_absorpt_correction_type multi-scan
_exptl_absorpt_process_details
;
SADABS-2016/2 (Bruker,2016/2) was used for absorption correction.
wR2(int) was 0.1652 before and 0.0760 after correction.
The Ratio of minimum to maximum transmission is 0.7027.
The \l/2 correction factor is Not present.
;
_exptl_crystal_colour colourless
_exptl_crystal_colour_primary colourless
_exptl_crystal_density_diffrn 1.136
_exptl_crystal_description block
_exptl_crystal_F_000 364
_exptl_crystal_size_max 0.17
_exptl_crystal_size_mid 0.17
_exptl_crystal_size_min 0.05
_refine_diff_density_max 0.199
_refine_diff_density_min -0.225
_refine_diff_density_rms 0.038
_refine_ls_abs_structure_details
;
 Flack x determined using 1505 quotients [(I+)-(I-)]/[(I+)+(I-)]
 (Parsons, Flack and Wagner, Acta Cryst. B69 (2013) 249-259).
;
_refine_ls_abs_structure_Flack 0.13(18)
_refine_ls_extinction_method none
_refine_ls_goodness_of_fit_ref 1.044
_refine_ls_hydrogen_treatment constr
_refine_ls_matrix_type full
_refine_ls_number_parameters 245
_refine_ls_number_reflns 3604
_refine_ls_number_restraints 1
_refine_ls_restrained_S_all 1.044
_refine_ls_R_factor_all 0.0428
_refine_ls_R_factor_gt 0.0374
_refine_ls_shift/su_max 0.002
_refine_ls_shift/su_mean 0.000
_refine_ls_structure_factor_coef Fsqd
_refine_ls_weighting_details 'w=1/[\s^2^(Fo^2^)+(0.0532P)^2^+0.2259P] where P=(Fo^2^+2Fc^2^)/3'
_refine_ls_weighting_scheme calc
_refine_ls_wR_factor_gt 0.0961
_refine_ls_wR_factor_ref 0.0994
_reflns_Friedel_coverage 0.845
_reflns_Friedel_fraction_full 0.910
_reflns_Friedel_fraction_max 0.898
_reflns_number_gt 3395
_reflns_number_total 3604
_reflns_threshold_expression 'I > 2\s(I)'
_cod_data_source_file d5dt00981b2.cif
_cod_data_source_block 5f
_cod_depositor_comments 'Adding full bibliography for 7718655--7718657.cif.'
_cod_database_code 7718657
_shelx_shelxl_version_number 2018/3
_shelx_space_group_comment
;
The symmetry employed for this shelxl refinement is uniquely defined
by the following loop, which should always be used as a source of
symmetry information in preference to the above space-group names.
They are only intended as comments.
;
_shelx_estimated_absorpt_t_max 0.987
_shelx_estimated_absorpt_t_min 0.955
_olex2_refinement_description
;
1. Fixed Uiso
 At 1.2 times of:
  All B(H) groups, All C(H) groups, All C(H,H) groups, All N(H) groups
 At 1.5 times of:
  All C(H,H,H) groups
2.a Ternary CH refined with riding coordinates:
 C10(H10), C12(H12), C15(H15)
2.b Secondary CH2 refined with riding coordinates:
 C11(H11A,H11B), C13(H13A,H13B), C14(H14A,H14B), C16(H16A,H16B)
2.c Aromatic/amide H refined with riding coordinates:
 N1(H1), C4(H4), C5(H5), C6(H6), C8(H8)
2.d Idealised Me refined as rotating group:
 C9(H9A,H9B,H9C)
2.e Boron cage BH refined with riding coordinates:
 C1(H1A), C2(H2), B5(H5A), B6(H6A), B7(H7), B8(H8A), B9(H9), B10(H10A),
 B11(H11), B12(H12A)
;
_olex2_submission_special_instructions 'No special instructions were received'

loop_
_space_group_symop_operation_xyz
'x, y, z'
'-x, y+1/2, -z'

loop_
_atom_site_label
_atom_site_type_symbol
_atom_site_fract_x
_atom_site_fract_y
_atom_site_fract_z
_atom_site_U_iso_or_equiv
_atom_site_adp_type
_atom_site_occupancy
_atom_site_site_symmetry_order
_atom_site_calc_flag
_atom_site_refinement_flags_posn
_atom_site_refinement_flags_adp
_atom_site_refinement_flags_occupancy
_atom_site_disorder_assembly
_atom_site_disorder_group
N1 N 0.2717(3) 0.51580(12) 0.7529(2) 0.0254(4) Uani 1 1 d . . . . .
H1 H 0.316996 0.487516 0.834662 0.030 Uiso 1 1 calc R U . . .
C1 C 0.6178(3) 0.52396(13) 0.5900(2) 0.0196(5) Uani 1 1 d . . . . .
H1A H 0.702642 0.549273 0.699303 0.023 Uiso 1 1 calc R U . . .
C2 C 0.7239(3) 0.46517(14) 0.4799(3) 0.0231(5) Uani 1 1 d . . . . .
H2 H 0.883233 0.448904 0.512418 0.028 Uiso 1 1 calc R U . . .
C3 C 0.1206(3) 0.56493(13) 0.7887(2) 0.0199(5) Uani 1 1 d . . . . .
C4 C 0.0225(3) 0.55359(14) 0.9305(3) 0.0245(5) Uani 1 1 d . . . . .
H4 H 0.059285 0.513357 1.000087 0.029 Uiso 1 1 calc R U . . .
C5 C -0.1272(4) 0.60065(15) 0.9694(3) 0.0297(6) Uani 1 1 d . . . . .
H5 H -0.192785 0.592308 1.065453 0.036 Uiso 1 1 calc R U . . .
C6 C -0.1832(3) 0.65996(15) 0.8698(3) 0.0281(5) Uani 1 1 d . . . . .
H6 H -0.286900 0.691787 0.897295 0.034 Uiso 1 1 calc R U . . .
C7 C -0.0865(3) 0.67248(14) 0.7299(3) 0.0249(5) Uani 1 1 d . . . . .
C8 C 0.0639(3) 0.62485(13) 0.6903(3) 0.0210(5) Uani 1 1 d . . . . .
H8 H 0.129099 0.633428 0.594123 0.025 Uiso 1 1 calc R U . . .
C9 C -0.1387(4) 0.73785(16) 0.6230(4) 0.0389(7) Uani 1 1 d . . . . .
H9A H -0.028749 0.773287 0.634480 0.058 Uiso 1 1 calc R U . . .
H9B H -0.260658 0.760753 0.656078 0.058 Uiso 1 1 calc R U . . .
H9C H -0.160491 0.722085 0.508818 0.058 Uiso 1 1 calc R U . . .
C10 C 0.6209(3) 0.38915(14) 0.7708(3) 0.0233(5) Uani 1 1 d . . . . .
H10 H 0.653438 0.425750 0.859764 0.028 Uiso 1 1 calc R U . . .
C11 C 0.4567(4) 0.33557(17) 0.8268(3) 0.0359(6) Uani 1 1 d . . . . .
H11A H 0.404602 0.352934 0.928910 0.043 Uiso 1 1 calc R U . . .
H11B H 0.344178 0.330730 0.741139 0.043 Uiso 1 1 calc R U . . .
C12 C 0.5675(4) 0.26308(18) 0.8540(3) 0.0367(6) Uani 1 1 d . . . . .
H12 H 0.478464 0.219252 0.855499 0.044 Uiso 1 1 calc R U . . .
C13 C 0.7194(5) 0.27000(18) 1.0041(3) 0.0422(7) Uani 1 1 d . . . . .
H13A H 0.773901 0.221556 1.039012 0.051 Uiso 1 1 calc R U . . .
H13B H 0.658368 0.293173 1.096625 0.051 Uiso 1 1 calc R U . . .
C14 C 0.8835(4) 0.31947(19) 0.9416(4) 0.0447(8) Uani 1 1 d . . . . .
H14A H 0.901095 0.364790 1.007456 0.054 Uiso 1 1 calc R U . . .
H14B H 1.012858 0.293352 0.944651 0.054 Uiso 1 1 calc R U . . .
C15 C 0.8018(3) 0.33674(16) 0.7645(3) 0.0297(5) Uani 1 1 d . . . . .
H15 H 0.904881 0.353598 0.692309 0.036 Uiso 1 1 calc R U . . .
C16 C 0.7026(5) 0.26360(16) 0.7143(3) 0.0399(7) Uani 1 1 d . . . . .
H16A H 0.626972 0.265522 0.605407 0.048 Uiso 1 1 calc R U . . .
H16B H 0.798211 0.222216 0.719796 0.048 Uiso 1 1 calc R U . . .
B3 B 0.5509(4) 0.43218(15) 0.6077(3) 0.0201(5) Uani 1 1 d . . . . .
B4 B 0.3648(3) 0.50440(15) 0.6017(3) 0.0194(5) Uani 1 1 d . . . . .
B5 B 0.4531(3) 0.57702(15) 0.4767(3) 0.0211(5) Uani 1 1 d . . . . .
H5A H 0.420460 0.635594 0.504779 0.025 Uiso 1 1 calc R U . . .
B6 B 0.6827(4) 0.55159(17) 0.4014(3) 0.0235(6) Uani 1 1 d . . . . .
H6A H 0.801275 0.592567 0.379117 0.028 Uiso 1 1 calc R U . . .
B7 B 0.5613(4) 0.39991(16) 0.4023(3) 0.0259(6) Uani 1 1 d . . . . .
H7 H 0.601041 0.341532 0.378642 0.031 Uiso 1 1 calc R U . . .
B8 B 0.3284(4) 0.42567(16) 0.4724(3) 0.0229(5) Uani 1 1 d . . . . .
H8A H 0.210790 0.384120 0.493388 0.028 Uiso 1 1 calc R U . . .
B9 B 0.2666(4) 0.51446(16) 0.3934(3) 0.0228(5) Uani 1 1 d . . . . .
H9 H 0.107829 0.531801 0.362677 0.027 Uiso 1 1 calc R U . . .
B10 B 0.4598(4) 0.54385(16) 0.2728(3) 0.0241(6) Uani 1 1 d . . . . .
H10A H 0.428014 0.580263 0.163865 0.029 Uiso 1 1 calc R U . . .
B11 B 0.6423(4) 0.47277(17) 0.2785(3) 0.0276(6) Uani 1 1 d . . . . .
H11 H 0.734832 0.461785 0.174281 0.033 Uiso 1 1 calc R U . . .
B12 B 0.3849(4) 0.44969(17) 0.2708(3) 0.0267(6) Uani 1 1 d . . . . .
H12A H 0.304910 0.423947 0.159868 0.032 Uiso 1 1 calc R U . . .

loop_
_atom_site_aniso_label
_atom_site_aniso_U_11
_atom_site_aniso_U_22
_atom_site_aniso_U_33
_atom_site_aniso_U_23
_atom_site_aniso_U_13
_atom_site_aniso_U_12
N1 0.0273(9) 0.0269(12) 0.0227(9) 0.0072(8) 0.0059(7) 0.0096(8)
C1 0.0194(9) 0.0200(12) 0.0193(9) 0.0009(8) 0.0017(7) 0.0005(8)
C2 0.0210(10) 0.0280(15) 0.0207(10) 0.0018(9) 0.0043(8) 0.0048(9)
C3 0.0188(10) 0.0214(13) 0.0194(10) -0.0029(9) 0.0017(7) 0.0014(9)
C4 0.0276(11) 0.0267(14) 0.0193(10) 0.0015(9) 0.0018(8) -0.0005(10)
C5 0.0293(12) 0.0375(17) 0.0235(11) -0.0021(10) 0.0099(9) 0.0009(10)
C6 0.0236(11) 0.0293(15) 0.0322(12) -0.0070(11) 0.0071(9) 0.0053(10)
C7 0.0247(11) 0.0212(14) 0.0286(11) -0.0010(10) 0.0013(9) 0.0021(10)
C8 0.0214(10) 0.0217(13) 0.0202(10) 0.0003(9) 0.0034(8) 0.0009(9)
C9 0.0394(14) 0.0284(17) 0.0498(16) 0.0079(12) 0.0083(12) 0.0102(12)
C10 0.0280(11) 0.0228(14) 0.0190(10) -0.0012(9) 0.0012(8) 0.0057(10)
C11 0.0310(13) 0.0434(18) 0.0345(13) 0.0142(12) 0.0103(10) 0.0059(12)
C12 0.0437(15) 0.0326(16) 0.0348(14) 0.0093(11) 0.0080(12) -0.0016(12)
C13 0.0491(16) 0.045(2) 0.0323(14) 0.0131(12) 0.0042(12) 0.0139(14)
C14 0.0405(15) 0.045(2) 0.0458(16) 0.0139(14) -0.0106(12) 0.0089(14)
C15 0.0244(12) 0.0312(15) 0.0341(13) 0.0085(11) 0.0053(9) 0.0072(10)
C16 0.0599(18) 0.0268(16) 0.0346(14) 0.0025(11) 0.0133(13) 0.0100(13)
B3 0.0203(11) 0.0213(14) 0.0189(11) -0.0017(10) 0.0024(8) 0.0013(10)
B4 0.0187(10) 0.0193(14) 0.0200(11) 0.0021(10) 0.0014(9) 0.0016(10)
B5 0.0201(11) 0.0221(15) 0.0213(11) 0.0035(10) 0.0027(8) 0.0013(10)
B6 0.0198(11) 0.0306(16) 0.0203(11) 0.0048(10) 0.0033(8) 0.0013(10)
B7 0.0327(13) 0.0236(16) 0.0212(12) -0.0033(10) 0.0012(10) 0.0047(11)
B8 0.0236(12) 0.0231(15) 0.0214(11) -0.0040(10) -0.0017(9) -0.0013(11)
B9 0.0205(11) 0.0268(15) 0.0206(11) 0.0019(10) -0.0005(9) 0.0008(10)
B10 0.0214(12) 0.0321(17) 0.0188(11) 0.0031(10) 0.0022(8) 0.0029(11)
B11 0.0275(13) 0.0350(18) 0.0207(12) 0.0011(11) 0.0050(10) 0.0072(12)
B12 0.0303(13) 0.0298(17) 0.0194(11) -0.0031(11) -0.0010(9) 0.0017(11)

loop_
_atom_type_symbol
_atom_type_description
_atom_type_scat_dispersion_real
_atom_type_scat_dispersion_imag
_atom_type_scat_source
C C 0.0137 0.0067 'International Tables Vol C Tables 4.2.6.8 and 6.1.1.4'
H H 0.0000 0.0000 'International Tables Vol C Tables 4.2.6.8 and 6.1.1.4'
B B 0.0070 0.0029 'International Tables Vol C Tables 4.2.6.8 and 6.1.1.4'
N N 0.0241 0.0134 'International Tables Vol C Tables 4.2.6.8 and 6.1.1.4'

loop_
_geom_angle_atom_site_label_1
_geom_angle_atom_site_label_2
_geom_angle_atom_site_label_3
_geom_angle
_geom_angle_site_symmetry_1
_geom_angle_site_symmetry_3
_geom_angle_publ_flag
C3 N1 H1 115.0 . . ?
C3 N1 B4 130.06(19) . . ?
B4 N1 H1 115.0 . . ?
C2 C1 H1A 120.4 . . ?
C2 C1 B3 62.41(14) . . ?
C2 C1 B4 112.10(18) . . ?
C2 C1 B5 111.97(16) . . ?
C2 C1 B6 61.93(14) . . ?
B3 C1 H1A 116.5 . . ?
B3 C1 B4 62.62(14) . . ?
B4 C1 H1A 117.9 . . ?
B5 C1 H1A 117.9 . . ?
B5 C1 B3 115.87(17) . . ?
B5 C1 B4 63.55(14) . . ?
B5 C1 B6 62.70(14) . . ?
B6 C1 H1A 116.7 . . ?
B6 C1 B3 116.36(17) . . ?
B6 C1 B4 115.77(17) . . ?
C1 C2 H2 120.3 . . ?
C1 C2 B3 62.56(14) . . ?
C1 C2 B6 62.23(14) . . ?
C1 C2 B7 112.06(17) . . ?
C1 C2 B11 111.81(17) . . ?
B3 C2 H2 116.1 . . ?
B6 C2 H2 116.9 . . ?
B6 C2 B3 116.74(17) . . ?
B7 C2 H2 118.1 . . ?
B7 C2 B3 62.82(14) . . ?
B7 C2 B6 115.19(18) . . ?
B7 C2 B11 63.39(16) . . ?
B11 C2 H2 118.2 . . ?
B11 C2 B3 116.09(18) . . ?
B11 C2 B6 62.14(15) . . ?
C4 C3 N1 118.7(2) . . ?
C8 C3 N1 123.03(18) . . ?
C8 C3 C4 118.2(2) . . ?
C3 C4 H4 119.8 . . ?
C5 C4 C3 120.3(2) . . ?
C5 C4 H4 119.8 . . ?
C4 C5 H5 119.6 . . ?
C4 C5 C6 120.9(2) . . ?
C6 C5 H5 119.6 . . ?
C5 C6 H6 120.2 . . ?
C5 C6 C7 119.6(2) . . ?
C7 C6 H6 120.2 . . ?
C6 C7 C8 119.6(2) . . ?
C6 C7 C9 120.8(2) . . ?
C8 C7 C9 119.6(2) . . ?
C3 C8 C7 121.37(19) . . ?
C3 C8 H8 119.3 . . ?
C7 C8 H8 119.3 . . ?
C7 C9 H9A 109.5 . . ?
C7 C9 H9B 109.5 . . ?
C7 C9 H9C 109.5 . . ?
H9A C9 H9B 109.5 . . ?
H9A C9 H9C 109.5 . . ?
H9B C9 H9C 109.5 . . ?
C11 C10 H10 108.4 . . ?
C11 C10 B3 113.06(18) . . ?
C15 C10 H10 108.4 . . ?
C15 C10 C11 101.4(2) . . ?
C15 C10 B3 116.78(18) . . ?
B3 C10 H10 108.4 . . ?
C10 C11 H11A 111.0 . . ?
C10 C11 H11B 111.0 . . ?
H11A C11 H11B 109.0 . . ?
C12 C11 C10 103.7(2) . . ?
C12 C11 H11A 111.0 . . ?
C12 C11 H11B 111.0 . . ?
C11 C12 H12 114.3 . . ?
C11 C12 C13 109.1(3) . . ?
C13 C12 H12 114.3 . . ?
C16 C12 C11 101.5(2) . . ?
C16 C12 H12 114.3 . . ?
C16 C12 C13 101.9(2) . . ?
C12 C13 H13A 111.2 . . ?
C12 C13 H13B 111.2 . . ?
C12 C13 C14 102.9(2) . . ?
H13A C13 H13B 109.1 . . ?
C14 C13 H13A 111.2 . . ?
C14 C13 H13B 111.2 . . ?
C13 C14 H14A 111.1 . . ?
C13 C14 H14B 111.1 . . ?
H14A C14 H14B 109.1 . . ?
C15 C14 C13 103.2(2) . . ?
C15 C14 H14A 111.1 . . ?
C15 C14 H14B 111.1 . . ?
C10 C15 H15 114.6 . . ?
C14 C15 C10 108.0(2) . . ?
C14 C15 H15 114.6 . . ?
C16 C15 C10 102.9(2) . . ?
C16 C15 C14 100.7(2) . . ?
C16 C15 H15 114.6 . . ?
C12 C16 C15 94.4(2) . . ?
C12 C16 H16A 112.9 . . ?
C12 C16 H16B 112.9 . . ?
C15 C16 H16A 112.9 . . ?
C15 C16 H16B 112.9 . . ?
H16A C16 H16B 110.3 . . ?
C1 B3 B4 58.77(14) . . ?
C1 B3 B7 101.83(17) . . ?
C1 B3 B8 102.69(18) . . ?
C2 B3 C1 55.03(13) . . ?
C2 B3 B4 103.15(17) . . ?
C2 B3 B7 57.50(14) . . ?
C2 B3 B8 102.38(16) . . ?
C10 B3 C1 119.09(18) . . ?
C10 B3 C2 121.10(18) . . ?
C10 B3 B4 122.24(18) . . ?
C10 B3 B7 126.7(2) . . ?
C10 B3 B8 131.4(2) . . ?
B7 B3 B4 107.32(17) . . ?
B8 B3 B4 59.68(14) . . ?
B8 B3 B7 59.56(13) . . ?
N1 B4 C1 120.82(18) . . ?
N1 B4 B3 115.38(18) . . ?
N1 B4 B5 124.6(2) . . ?
N1 B4 B8 125.08(19) . . ?
N1 B4 B9 130.73(18) . . ?
C1 B4 B3 58.61(13) . . ?
C1 B4 B5 56.60(13) . . ?
C1 B4 B8 102.32(17) . . ?
C1 B4 B9 101.76(16) . . ?
B5 B4 B3 106.74(16) . . ?
B8 B4 B3 59.35(14) . . ?
B8 B4 B5 106.58(16) . . ?
B9 B4 B3 107.15(17) . . ?
B9 B4 B5 59.51(13) . . ?
B9 B4 B8 59.69(14) . . ?
C1 B5 B4 59.85(13) . . ?
C1 B5 H5A 124.4 . . ?
C1 B5 B6 59.63(13) . . ?
C1 B5 B9 104.33(18) . . ?
C1 B5 B10 104.65(18) . . ?
B4 B5 H5A 120.2 . . ?
B6 B5 B4 110.20(19) . . ?
B6 B5 H5A 120.9 . . ?
B6 B5 B9 107.51(18) . . ?
B6 B5 B10 59.24(14) . . ?
B9 B5 B4 59.67(14) . . ?
B9 B5 H5A 123.1 . . ?
B9 B5 B10 59.95(14) . . ?
B10 B5 B4 108.75(19) . . ?
B10 B5 H5A 122.6 . . ?
C1 B6 B5 57.67(13) . . ?
C1 B6 H6A 125.7 . . ?
C1 B6 B10 104.30(17) . . ?
C1 B6 B11 103.76(19) . . ?
C2 B6 C1 55.83(13) . . ?
C2 B6 B5 103.04(17) . . ?
C2 B6 H6A 125.6 . . ?
C2 B6 B10 104.6(2) . . ?
C2 B6 B11 58.50(15) . . ?
B5 B6 H6A 122.4 . . ?
B10 B6 B5 60.72(14) . . ?
B10 B6 H6A 122.4 . . ?
B10 B6 B11 60.77(15) . . ?
B11 B6 B5 108.60(18) . . ?
B11 B6 H6A 121.8 . . ?
C2 B7 B3 59.69(14) . . ?
C2 B7 H7 125.2 . . ?
C2 B7 B8 104.32(18) . . ?
C2 B7 B11 58.32(15) . . ?
C2 B7 B12 103.91(19) . . ?
B3 B7 H7 120.3 . . ?
B8 B7 B3 59.95(13) . . ?
B8 B7 H7 122.6 . . ?
B8 B7 B11 108.0(2) . . ?
B8 B7 B12 60.28(15) . . ?
B11 B7 B3 109.3(2) . . ?
B11 B7 H7 121.3 . . ?
B12 B7 B3 108.86(19) . . ?
B12 B7 H7 122.5 . . ?
B12 B7 B11 59.67(15) . . ?
B3 B8 B4 60.97(14) . . ?
B3 B8 H8A 120.8 . . ?
B3 B8 B12 109.00(18) . . ?
B4 B8 H8A 120.9 . . ?
B7 B8 B3 60.49(14) . . ?
B7 B8 B4 109.08(18) . . ?
B7 B8 H8A 121.6 . . ?
B7 B8 B9 107.80(18) . . ?
B7 B8 B12 59.91(14) . . ?
B9 B8 B3 108.75(19) . . ?
B9 B8 B4 60.08(14) . . ?
B9 B8 H8A 121.9 . . ?
B9 B8 B12 60.04(15) . . ?
B12 B8 B4 108.90(19) . . ?
B12 B8 H8A 121.3 . . ?
B4 B9 H9 120.5 . . ?
B5 B9 B4 60.82(14) . . ?
B5 B9 H9 121.8 . . ?
B8 B9 B4 60.24(14) . . ?
B8 B9 B5 108.03(17) . . ?
B8 B9 H9 121.7 . . ?
B8 B9 B10 108.58(18) . . ?
B8 B9 B12 60.12(15) . . ?
B10 B9 B4 109.75(17) . . ?
B10 B9 B5 60.03(14) . . ?
B10 B9 H9 121.0 . . ?
B10 B9 B12 60.23(16) . . ?
B12 B9 B4 109.09(18) . . ?
B12 B9 B5 107.91(17) . . ?
B12 B9 H9 121.6 . . ?
B5 B10 H10A 122.0 . . ?
B5 B10 B12 107.64(18) . . ?
B6 B10 B5 60.04(14) . . ?
B6 B10 B9 108.21(16) . . ?
B6 B10 H10A 121.6 . . ?
B6 B10 B11 59.77(15) . . ?
B6 B10 B12 107.80(19) . . ?
B9 B10 B5 60.02(13) . . ?
B9 B10 H10A 121.7 . . ?
B9 B10 B12 59.90(15) . . ?
B11 B10 B5 107.28(18) . . ?
B11 B10 B9 107.40(19) . . ?
B11 B10 H10A 122.3 . . ?
B11 B10 B12 59.57(16) . . ?
B12 B10 H10A 122.0 . . ?
C2 B11 B6 59.35(14) . . ?
C2 B11 B7 58.29(14) . . ?
C2 B11 B10 104.24(17) . . ?
C2 B11 H11 125.2 . . ?
C2 B11 B12 104.08(18) . . ?
B6 B11 B7 108.65(18) . . ?
B6 B11 B10 59.46(15) . . ?
B6 B11 H11 121.1 . . ?
B6 B11 B12 108.25(19) . . ?
B7 B11 H11 121.3 . . ?
B10 B11 B7 108.23(18) . . ?
B10 B11 H11 122.5 . . ?
B12 B11 B7 59.92(15) . . ?
B12 B11 B10 60.44(16) . . ?
B12 B11 H11 122.4 . . ?
B7 B12 B8 59.81(14) . . ?
B7 B12 B9 107.57(17) . . ?
B7 B12 B10 108.27(19) . . ?
B7 B12 H12A 121.7 . . ?
B8 B12 B10 108.07(19) . . ?
B8 B12 H12A 121.7 . . ?
B9 B12 B8 59.84(14) . . ?
B9 B12 B10 59.87(15) . . ?
B9 B12 H12A 122.1 . . ?
B10 B12 H12A 121.6 . . ?
B11 B12 B7 60.41(16) . . ?
B11 B12 B8 108.20(18) . . ?
B11 B12 B9 107.7(2) . . ?
B11 B12 B10 59.99(16) . . ?
B11 B12 H12A 121.6 . . ?

loop_
_geom_bond_atom_site_label_1
_geom_bond_atom_site_label_2
_geom_bond_distance
_geom_bond_site_symmetry_2
_geom_bond_publ_flag
N1 H1 0.8800 . ?
N1 C3 1.405(3) . ?
N1 B4 1.455(3) . ?
C1 H1A 1.1200 . ?
C1 C2 1.611(3) . ?
C1 B3 1.745(4) . ?
C1 B4 1.748(3) . ?
C1 B5 1.687(3) . ?
C1 B6 1.723(3) . ?
C2 H2 1.1200 . ?
C2 B3 1.742(3) . ?
C2 B6 1.718(4) . ?
C2 B7 1.702(4) . ?
C2 B11 1.703(3) . ?
C3 C4 1.404(3) . ?
C3 C8 1.393(3) . ?
C4 H4 0.9500 . ?
C4 C5 1.382(3) . ?
C5 H5 0.9500 . ?
C5 C6 1.389(4) . ?
C6 H6 0.9500 . ?
C6 C7 1.389(3) . ?
C7 C8 1.394(3) . ?
C7 C9 1.505(4) . ?
C8 H8 0.9500 . ?
C9 H9A 0.9800 . ?
C9 H9B 0.9800 . ?
C9 H9C 0.9800 . ?
C10 H10 1.0000 . ?
C10 C11 1.573(3) . ?
C10 C15 1.552(3) . ?
C10 B3 1.589(3) . ?
C11 H11A 0.9900 . ?
C11 H11B 0.9900 . ?
C11 C12 1.525(4) . ?
C12 H12 1.0000 . ?
C12 C13 1.535(4) . ?
C12 C16 1.525(4) . ?
C13 H13A 0.9900 . ?
C13 H13B 0.9900 . ?
C13 C14 1.548(4) . ?
C14 H14A 0.9900 . ?
C14 H14B 0.9900 . ?
C14 C15 1.541(4) . ?
C15 H15 1.0000 . ?
C15 C16 1.532(4) . ?
C16 H16A 0.9900 . ?
C16 H16B 0.9900 . ?
B3 B4 1.815(3) . ?
B3 B7 1.795(3) . ?
B3 B8 1.785(3) . ?
B4 B5 1.809(4) . ?
B4 B8 1.792(4) . ?
B4 B9 1.789(3) . ?
B5 H5A 1.1200 . ?
B5 B6 1.774(3) . ?
B5 B9 1.786(4) . ?
B5 B10 1.786(4) . ?
B6 H6A 1.1200 . ?
B6 B10 1.760(3) . ?
B6 B11 1.765(4) . ?
B7 H7 1.1200 . ?
B7 B8 1.778(3) . ?
B7 B11 1.789(4) . ?
B7 B12 1.780(4) . ?
B8 H8A 1.1200 . ?
B8 B9 1.782(4) . ?
B8 B12 1.787(4) . ?
B9 H9 1.1200 . ?
B9 B10 1.785(3) . ?
B9 B12 1.785(4) . ?
B10 H10A 1.1200 . ?
B10 B11 1.783(4) . ?
B10 B12 1.791(4) . ?
B11 H11 1.1200 . ?
B11 B12 1.775(4) . ?
B12 H12A 1.1200 . ?

loop_
_geom_torsion_atom_site_label_1
_geom_torsion_atom_site_label_2
_geom_torsion_atom_site_label_3
_geom_torsion_atom_site_label_4
_geom_torsion
_geom_torsion_site_symmetry_1
_geom_torsion_site_symmetry_2
_geom_torsion_site_symmetry_3
_geom_torsion_site_symmetry_4
_geom_torsion_publ_flag
N1 C3 C4 C5 -179.8(2) . . . . ?
N1 C3 C8 C7 -179.9(2) . . . . ?
N1 B4 B5 C1 106.9(2) . . . . ?
N1 B4 B5 B6 140.1(2) . . . . ?
N1 B4 B5 B9 -120.9(2) . . . . ?
N1 B4 B5 B10 -156.68(19) . . . . ?
N1 B4 B8 B3 -101.1(2) . . . . ?
N1 B4 B8 B7 -139.1(2) . . . . ?
N1 B4 B8 B9 120.9(2) . . . . ?
N1 B4 B8 B12 157.1(2) . . . . ?
N1 B4 B9 B5 111.3(3) . . . . ?
N1 B4 B9 B8 -112.0(3) . . . . ?
N1 B4 B9 B10 147.3(2) . . . . ?
N1 B4 B9 B12 -148.4(2) . . . . ?
C1 C2 B3 C10 -105.7(2) . . . . ?
C1 C2 B3 B4 35.60(15) . . . . ?
C1 C2 B3 B7 137.93(18) . . . . ?
C1 C2 B3 B8 96.94(18) . . . . ?
C1 C2 B6 B5 -34.86(15) . . . . ?
C1 C2 B6 B10 -97.57(17) . . . . ?
C1 C2 B6 B11 -138.86(18) . . . . ?
C1 C2 B7 B3 -39.92(18) . . . . ?
C1 C2 B7 B8 1.7(2) . . . . ?
C1 C2 B7 B11 104.20(19) . . . . ?
C1 C2 B7 B12 64.0(2) . . . . ?
C1 C2 B11 B6 38.83(17) . . . . ?
C1 C2 B11 B7 -104.59(19) . . . . ?
C1 C2 B11 B10 -1.7(2) . . . . ?
C1 C2 B11 B12 -64.3(2) . . . . ?
C1 B3 B4 N1 -112.0(2) . . . . ?
C1 B3 B4 B5 31.02(15) . . . . ?
C1 B3 B4 B8 130.70(17) . . . . ?
C1 B3 B4 B9 93.53(17) . . . . ?
C1 B3 B7 C2 34.13(15) . . . . ?
C1 B3 B7 B8 -97.88(18) . . . . ?
C1 B3 B7 B11 2.2(2) . . . . ?
C1 B3 B7 B12 -61.3(2) . . . . ?
C1 B3 B8 B4 -41.64(15) . . . . ?
C1 B3 B8 B7 96.40(18) . . . . ?
C1 B3 B8 B9 -3.9(2) . . . . ?
C1 B3 B8 B12 59.9(2) . . . . ?
C1 B4 B5 B6 33.20(16) . . . . ?
C1 B4 B5 B9 132.18(18) . . . . ?
C1 B4 B5 B10 96.41(18) . . . . ?
C1 B4 B8 B3 41.48(15) . . . . ?
C1 B4 B8 B7 3.5(2) . . . . ?
C1 B4 B8 B9 -96.55(17) . . . . ?
C1 B4 B8 B12 -60.3(2) . . . . ?
C1 B4 B9 B5 -39.19(16) . . . . ?
C1 B4 B9 B8 97.51(18) . . . . ?
C1 B4 B9 B10 -3.1(2) . . . . ?
C1 B4 B9 B12 61.1(2) . . . . ?
C1 B5 B6 C2 34.03(15) . . . . ?
C1 B5 B6 B10 133.6(2) . . . . ?
C1 B5 B6 B11 94.8(2) . . . . ?
C1 B5 B9 B4 41.40(15) . . . . ?
C1 B5 B9 B8 2.6(2) . . . . ?
C1 B5 B9 B10 -98.85(18) . . . . ?
C1 B5 B9 B12 -60.9(2) . . . . ?
C1 B5 B10 B6 -40.20(17) . . . . ?
C1 B5 B10 B9 98.30(19) . . . . ?
C1 B5 B10 B11 -2.2(2) . . . . ?
C1 B5 B10 B12 60.6(2) . . . . ?
C1 B6 B10 B5 39.14(17) . . . . ?
C1 B6 B10 B9 2.0(3) . . . . ?
C1 B6 B10 B11 -98.0(2) . . . . ?
C1 B6 B10 B12 -61.4(2) . . . . ?
C1 B6 B11 C2 -34.09(15) . . . . ?
C1 B6 B11 B7 -1.7(2) . . . . ?
C1 B6 B11 B10 98.88(17) . . . . ?
C1 B6 B11 B12 61.8(2) . . . . ?
C2 C1 B3 C10 109.4(2) . . . . ?
C2 C1 B3 B4 -138.48(17) . . . . ?
C2 C1 B3 B7 -35.27(16) . . . . ?
C2 C1 B3 B8 -96.35(16) . . . . ?
C2 C1 B4 N1 142.1(2) . . . . ?
C2 C1 B4 B3 39.35(17) . . . . ?
C2 C1 B4 B5 -104.41(19) . . . . ?
C2 C1 B4 B8 -2.5(2) . . . . ?
C2 C1 B4 B9 -63.7(2) . . . . ?
C2 C1 B5 B4 104.62(19) . . . . ?
C2 C1 B5 B6 -38.82(18) . . . . ?
C2 C1 B5 B9 63.3(2) . . . . ?
C2 C1 B5 B10 1.2(2) . . . . ?
C2 C1 B6 B5 138.78(18) . . . . ?
C2 C1 B6 B10 98.1(2) . . . . ?
C2 C1 B6 B11 35.28(16) . . . . ?
C2 B3 B4 N1 -145.92(19) . . . . ?
C2 B3 B4 C1 -33.90(14) . . . . ?
C2 B3 B4 B5 -2.9(2) . . . . ?
C2 B3 B4 B8 96.80(17) . . . . ?
C2 B3 B4 B9 59.6(2) . . . . ?
C2 B3 B7 B8 -132.0(2) . . . . ?
C2 B3 B7 B11 -31.90(16) . . . . ?
C2 B3 B7 B12 -95.4(2) . . . . ?
C2 B3 B8 B4 -98.14(18) . . . . ?
C2 B3 B8 B7 39.91(17) . . . . ?
C2 B3 B8 B9 -60.4(2) . . . . ?
C2 B3 B8 B12 3.4(2) . . . . ?
C2 B6 B10 B5 96.96(18) . . . . ?
C2 B6 B10 B9 59.8(2) . . . . ?
C2 B6 B10 B11 -40.15(16) . . . . ?
C2 B6 B10 B12 -3.5(2) . . . . ?
C2 B6 B11 B7 32.35(17) . . . . ?
C2 B6 B11 B10 132.97(18) . . . . ?
C2 B6 B11 B12 95.87(19) . . . . ?
C2 B7 B8 B3 -41.45(17) . . . . ?
C2 B7 B8 B4 -3.2(2) . . . . ?
C2 B7 B8 B9 60.4(2) . . . . ?
C2 B7 B8 B12 98.0(2) . . . . ?
C2 B7 B11 B6 -32.76(17) . . . . ?
C2 B7 B11 B10 -95.8(2) . . . . ?
C2 B7 B11 B12 -133.50(19) . . . . ?
C2 B7 B12 B8 -98.74(19) . . . . ?
C2 B7 B12 B9 -61.3(2) . . . . ?
C2 B7 B12 B10 2.0(2) . . . . ?
C2 B7 B12 B11 39.49(17) . . . . ?
C2 B11 B12 B7 -39.51(17) . . . . ?
C2 B11 B12 B8 -2.2(3) . . . . ?
C2 B11 B12 B9 61.0(2) . . . . ?
C2 B11 B12 B10 98.59(19) . . . . ?
C3 N1 B4 C1 114.8(3) . . . . ?
C3 N1 B4 B3 -178.1(2) . . . . ?
C3 N1 B4 B5 46.3(3) . . . . ?
C3 N1 B4 B8 -108.9(3) . . . . ?
C3 N1 B4 B9 -31.0(4) . . . . ?
C3 C4 C5 C6 -0.2(4) . . . . ?
C4 C3 C8 C7 -0.3(3) . . . . ?
C4 C5 C6 C7 -0.4(4) . . . . ?
C5 C6 C7 C8 0.7(4) . . . . ?
C5 C6 C7 C9 -177.7(2) . . . . ?
C6 C7 C8 C3 -0.4(3) . . . . ?
C8 C3 C4 C5 0.5(3) . . . . ?
C9 C7 C8 C3 178.1(2) . . . . ?
C10 C11 C12 C13 69.2(3) . . . . ?
C10 C11 C12 C16 -37.9(3) . . . . ?
C10 C15 C16 C12 -54.9(2) . . . . ?
C10 B3 B4 N1 -5.2(3) . . . . ?
C10 B3 B4 C1 106.9(2) . . . . ?
C10 B3 B4 B5 137.9(2) . . . . ?
C10 B3 B4 B8 -122.4(2) . . . . ?
C10 B3 B4 B9 -159.6(2) . . . . ?
C10 B3 B7 C2 -106.8(2) . . . . ?
C10 B3 B7 B8 121.2(3) . . . . ?
C10 B3 B7 B11 -138.7(2) . . . . ?
C10 B3 B7 B12 157.8(2) . . . . ?
C10 B3 B8 B4 108.0(3) . . . . ?
C10 B3 B8 B7 -114.0(3) . . . . ?
C10 B3 B8 B9 145.7(2) . . . . ?
C10 B3 B8 B12 -150.5(2) . . . . ?
C11 C10 C15 C14 -73.5(2) . . . . ?
C11 C10 C15 C16 32.4(2) . . . . ?
C11 C10 B3 C1 140.9(2) . . . . ?
C11 C10 B3 C2 -154.6(2) . . . . ?
C11 C10 B3 B4 71.4(3) . . . . ?
C11 C10 B3 B7 -84.0(3) . . . . ?
C11 C10 B3 B8 -4.7(3) . . . . ?
C11 C12 C13 C14 -72.6(3) . . . . ?
C11 C12 C16 C15 56.6(2) . . . . ?
C12 C13 C14 C15 1.7(3) . . . . ?
C13 C12 C16 C15 -56.0(3) . . . . ?
C13 C14 C15 C10 70.8(3) . . . . ?
C13 C14 C15 C16 -36.7(3) . . . . ?
C14 C15 C16 C12 56.6(2) . . . . ?
C15 C10 C11 C12 3.3(2) . . . . ?
C15 C10 B3 C1 -102.0(2) . . . . ?
C15 C10 B3 C2 -37.5(3) . . . . ?
C15 C10 B3 B4 -171.5(2) . . . . ?
C15 C10 B3 B7 33.1(3) . . . . ?
C15 C10 B3 B8 112.4(3) . . . . ?
C16 C12 C13 C14 34.2(3) . . . . ?
B3 C1 C2 B6 147.82(17) . . . . ?
B3 C1 C2 B7 40.02(17) . . . . ?
B3 C1 C2 B11 109.0(2) . . . . ?
B3 C1 B4 N1 102.7(2) . . . . ?
B3 C1 B4 B5 -143.76(17) . . . . ?
B3 C1 B4 B8 -41.88(15) . . . . ?
B3 C1 B4 B9 -103.05(18) . . . . ?
B3 C1 B5 B4 35.69(17) . . . . ?
B3 C1 B5 B6 -107.8(2) . . . . ?
B3 C1 B5 B9 -5.6(2) . . . . ?
B3 C1 B5 B10 -67.7(2) . . . . ?
B3 C1 B6 C2 -31.79(17) . . . . ?
B3 C1 B6 B5 107.0(2) . . . . ?
B3 C1 B6 B10 66.3(2) . . . . ?
B3 C1 B6 B11 3.5(2) . . . . ?
B3 C2 B6 C1 31.96(17) . . . . ?
B3 C2 B6 B5 -2.9(2) . . . . ?
B3 C2 B6 B10 -65.6(2) . . . . ?
B3 C2 B6 B11 -106.9(2) . . . . ?
B3 C2 B7 B8 41.59(16) . . . . ?
B3 C2 B7 B11 144.12(18) . . . . ?
B3 C2 B7 B12 103.95(19) . . . . ?
B3 C2 B11 B6 107.9(2) . . . . ?
B3 C2 B11 B7 -35.49(19) . . . . ?
B3 C2 B11 B10 67.4(2) . . . . ?
B3 C2 B11 B12 4.8(3) . . . . ?
B3 C10 C11 C12 129.1(2) . . . . ?
B3 C10 C15 C14 163.1(2) . . . . ?
B3 C10 C15 C16 -90.9(2) . . . . ?
B3 B4 B5 C1 -31.80(15) . . . . ?
B3 B4 B5 B6 1.4(2) . . . . ?
B3 B4 B5 B9 100.38(18) . . . . ?
B3 B4 B5 B10 64.6(2) . . . . ?
B3 B4 B8 B7 -38.00(16) . . . . ?
B3 B4 B8 B9 -138.03(18) . . . . ?
B3 B4 B8 B12 -101.75(19) . . . . ?
B3 B4 B9 B5 -99.68(18) . . . . ?
B3 B4 B9 B8 37.02(16) . . . . ?
B3 B4 B9 B10 -63.6(2) . . . . ?
B3 B4 B9 B12 0.7(2) . . . . ?
B3 B7 B8 B4 38.21(17) . . . . ?
B3 B7 B8 B9 101.90(19) . . . . ?
B3 B7 B8 B12 139.5(2) . . . . ?
B3 B7 B11 C2 32.41(16) . . . . ?
B3 B7 B11 B6 -0.3(2) . . . . ?
B3 B7 B11 B10 -63.4(2) . . . . ?
B3 B7 B11 B12 -101.1(2) . . . . ?
B3 B7 B12 B8 -36.45(18) . . . . ?
B3 B7 B12 B9 1.0(3) . . . . ?
B3 B7 B12 B10 64.3(2) . . . . ?
B3 B7 B12 B11 101.8(2) . . . . ?
B3 B8 B9 B4 -38.13(15) . . . . ?
B3 B8 B9 B5 0.9(2) . . . . ?
B3 B8 B9 B10 64.5(2) . . . . ?
B3 B8 B9 B12 101.61(19) . . . . ?
B3 B8 B12 B7 36.71(19) . . . . ?
B3 B8 B12 B9 -101.2(2) . . . . ?
B3 B8 B12 B10 -64.3(2) . . . . ?
B3 B8 B12 B11 -0.9(3) . . . . ?
B4 N1 C3 C4 164.8(2) . . . . ?
B4 N1 C3 C8 -15.6(4) . . . . ?
B4 C1 C2 B3 -39.44(17) . . . . ?
B4 C1 C2 B6 108.38(19) . . . . ?
B4 C1 C2 B7 0.6(3) . . . . ?
B4 C1 C2 B11 69.6(2) . . . . ?
B4 C1 B3 C2 138.48(17) . . . . ?
B4 C1 B3 C10 -112.1(2) . . . . ?
B4 C1 B3 B7 103.22(17) . . . . ?
B4 C1 B3 B8 42.13(15) . . . . ?
B4 C1 B5 B6 -143.45(19) . . . . ?
B4 C1 B5 B9 -41.31(16) . . . . ?
B4 C1 B5 B10 -103.44(19) . . . . ?
B4 C1 B6 C2 -102.5(2) . . . . ?
B4 C1 B6 B5 36.31(19) . . . . ?
B4 C1 B6 B10 -4.3(3) . . . . ?
B4 C1 B6 B11 -67.2(2) . . . . ?
B4 B3 B7 C2 94.82(19) . . . . ?
B4 B3 B7 B8 -37.19(17) . . . . ?
B4 B3 B7 B11 62.9(2) . . . . ?
B4 B3 B7 B12 -0.6(2) . . . . ?
B4 B3 B8 B7 138.05(19) . . . . ?
B4 B3 B8 B9 37.74(16) . . . . ?
B4 B3 B8 B12 101.6(2) . . . . ?
B4 B5 B6 C1 -33.28(16) . . . . ?
B4 B5 B6 C2 0.7(2) . . . . ?
B4 B5 B6 B10 100.3(2) . . . . ?
B4 B5 B6 B11 61.5(2) . . . . ?
B4 B5 B9 B8 -38.76(16) . . . . ?
B4 B5 B9 B10 -140.25(19) . . . . ?
B4 B5 B9 B12 -102.3(2) . . . . ?
B4 B5 B10 B6 -102.85(19) . . . . ?
B4 B5 B10 B9 35.65(16) . . . . ?
B4 B5 B10 B11 -64.8(2) . . . . ?
B4 B5 B10 B12 -2.1(2) . . . . ?
B4 B8 B9 B5 39.03(16) . . . . ?
B4 B8 B9 B10 102.62(18) . . . . ?
B4 B8 B9 B12 139.74(18) . . . . ?
B4 B8 B12 B7 101.59(19) . . . . ?
B4 B8 B12 B9 -36.30(16) . . . . ?
B4 B8 B12 B10 0.5(2) . . . . ?
B4 B8 B12 B11 64.0(2) . . . . ?
B4 B9 B10 B5 -36.39(18) . . . . ?
B4 B9 B10 B6 0.8(3) . . . . ?
B4 B9 B10 B11 63.9(2) . . . . ?
B4 B9 B10 B12 101.2(2) . . . . ?
B4 B9 B12 B7 -1.0(2) . . . . ?
B4 B9 B12 B8 36.41(17) . . . . ?
B4 B9 B12 B10 -102.36(19) . . . . ?
B4 B9 B12 B11 -64.8(2) . . . . ?
B5 C1 C2 B3 -108.67(19) . . . . ?
B5 C1 C2 B6 39.15(17) . . . . ?
B5 C1 C2 B7 -68.6(2) . . . . ?
B5 C1 C2 B11 0.4(2) . . . . ?
B5 C1 B3 C2 102.45(19) . . . . ?
B5 C1 B3 C10 -148.15(19) . . . . ?
B5 C1 B3 B4 -36.03(16) . . . . ?
B5 C1 B3 B7 67.2(2) . . . . ?
B5 C1 B3 B8 6.1(2) . . . . ?
B5 C1 B4 N1 -113.5(2) . . . . ?
B5 C1 B4 B3 143.76(17) . . . . ?
B5 C1 B4 B8 101.88(17) . . . . ?
B5 C1 B4 B9 40.71(16) . . . . ?
B5 C1 B6 C2 -138.78(18) . . . . ?
B5 C1 B6 B10 -40.66(18) . . . . ?
B5 C1 B6 B11 -103.50(19) . . . . ?
B5 B4 B8 B3 99.96(17) . . . . ?
B5 B4 B8 B7 62.0(2) . . . . ?
B5 B4 B8 B9 -38.07(16) . . . . ?
B5 B4 B8 B12 -1.8(2) . . . . ?
B5 B4 B9 B8 136.70(18) . . . . ?
B5 B4 B9 B10 36.06(18) . . . . ?
B5 B4 B9 B12 100.34(19) . . . . ?
B5 B6 B10 B9 -37.17(18) . . . . ?
B5 B6 B10 B11 -137.11(19) . . . . ?
B5 B6 B10 B12 -100.50(19) . . . . ?
B5 B6 B11 C2 -94.19(18) . . . . ?
B5 B6 B11 B7 -61.8(2) . . . . ?
B5 B6 B11 B10 38.78(17) . . . . ?
B5 B6 B11 B12 1.7(2) . . . . ?
B5 B9 B10 B6 37.18(18) . . . . ?
B5 B9 B10 B11 100.3(2) . . . . ?
B5 B9 B10 B12 137.63(19) . . . . ?
B5 B9 B12 B7 63.5(2) . . . . ?
B5 B9 B12 B8 100.92(19) . . . . ?
B5 B9 B12 B10 -37.85(17) . . . . ?
B5 B9 B12 B11 -0.2(2) . . . . ?
B5 B10 B11 C2 2.4(2) . . . . ?
B5 B10 B11 B6 -38.14(17) . . . . ?
B5 B10 B11 B7 63.2(2) . . . . ?
B5 B10 B11 B12 100.7(2) . . . . ?
B5 B10 B12 B7 -62.4(2) . . . . ?
B5 B10 B12 B8 1.0(2) . . . . ?
B5 B10 B12 B9 37.78(16) . . . . ?
B5 B10 B12 B11 -100.06(19) . . . . ?
B6 C1 C2 B3 -147.82(17) . . . . ?
B6 C1 C2 B7 -107.8(2) . . . . ?
B6 C1 C2 B11 -38.79(18) . . . . ?
B6 C1 B3 C2 31.63(16) . . . . ?
B6 C1 B3 C10 141.03(19) . . . . ?
B6 C1 B3 B4 -106.85(19) . . . . ?
B6 C1 B3 B7 -3.6(2) . . . . ?
B6 C1 B3 B8 -64.7(2) . . . . ?
B6 C1 B4 N1 -149.5(2) . . . . ?
B6 C1 B4 B3 107.8(2) . . . . ?
B6 C1 B4 B5 -35.99(19) . . . . ?
B6 C1 B4 B8 65.9(2) . . . . ?
B6 C1 B4 B9 4.7(2) . . . . ?
B6 C1 B5 B4 143.45(19) . . . . ?
B6 C1 B5 B9 102.14(19) . . . . ?
B6 C1 B5 B10 40.01(17) . . . . ?
B6 C2 B3 C1 -31.85(17) . . . . ?
B6 C2 B3 C10 -137.6(2) . . . . ?
B6 C2 B3 B4 3.7(2) . . . . ?
B6 C2 B3 B7 106.1(2) . . . . ?
B6 C2 B3 B8 65.1(2) . . . . ?
B6 C2 B7 B3 -108.5(2) . . . . ?
B6 C2 B7 B8 -66.9(2) . . . . ?
B6 C2 B7 B11 35.61(18) . . . . ?
B6 C2 B7 B12 -4.6(2) . . . . ?
B6 C2 B11 B7 -143.42(18) . . . . ?
B6 C2 B11 B10 -40.56(17) . . . . ?
B6 C2 B11 B12 -103.1(2) . . . . ?
B6 B5 B9 B4 103.59(19) . . . . ?
B6 B5 B9 B8 64.8(2) . . . . ?
B6 B5 B9 B10 -36.66(17) . . . . ?
B6 B5 B9 B12 1.3(2) . . . . ?
B6 B5 B10 B9 138.5(2) . . . . ?
B6 B5 B10 B11 38.01(18) . . . . ?
B6 B5 B10 B12 100.8(2) . . . . ?
B6 B10 B11 C2 40.51(17) . . . . ?
B6 B10 B11 B7 101.34(19) . . . . ?
B6 B10 B11 B12 138.82(19) . . . . ?
B6 B10 B12 B7 1.0(2) . . . . ?
B6 B10 B12 B8 64.3(2) . . . . ?
B6 B10 B12 B9 101.14(18) . . . . ?
B6 B10 B12 B11 -36.69(17) . . . . ?
B6 B11 B12 B7 -101.43(19) . . . . ?
B6 B11 B12 B8 -64.1(2) . . . . ?
B6 B11 B12 B9 -0.9(2) . . . . ?
B6 B11 B12 B10 36.67(17) . . . . ?
B7 C2 B3 C1 -137.93(18) . . . . ?
B7 C2 B3 C10 116.3(3) . . . . ?
B7 C2 B3 B4 -102.33(18) . . . . ?
B7 C2 B3 B8 -40.98(17) . . . . ?
B7 C2 B6 C1 102.79(19) . . . . ?
B7 C2 B6 B5 67.9(2) . . . . ?
B7 C2 B6 B10 5.2(2) . . . . ?
B7 C2 B6 B11 -36.07(18) . . . . ?
B7 C2 B11 B6 143.42(18) . . . . ?
B7 C2 B11 B10 102.9(2) . . . . ?
B7 C2 B11 B12 40.32(18) . . . . ?
B7 B3 B4 N1 154.4(2) . . . . ?
B7 B3 B4 C1 -93.56(18) . . . . ?
B7 B3 B4 B5 -62.5(2) . . . . ?
B7 B3 B4 B8 37.14(17) . . . . ?
B7 B3 B4 B9 0.0(2) . . . . ?
B7 B3 B8 B4 -138.05(19) . . . . ?
B7 B3 B8 B9 -100.31(19) . . . . ?
B7 B3 B8 B12 -36.46(19) . . . . ?
B7 B8 B9 B4 -102.20(18) . . . . ?
B7 B8 B9 B5 -63.2(2) . . . . ?
B7 B8 B9 B10 0.4(2) . . . . ?
B7 B8 B9 B12 37.54(17) . . . . ?
B7 B8 B12 B9 -137.89(19) . . . . ?
B7 B8 B12 B10 -101.1(2) . . . . ?
B7 B8 B12 B11 -37.57(19) . . . . ?
B7 B11 B12 B8 37.31(19) . . . . ?
B7 B11 B12 B9 100.55(19) . . . . ?
B7 B11 B12 B10 138.10(18) . . . . ?
B8 B3 B4 N1 117.3(2) . . . . ?
B8 B3 B4 C1 -130.70(17) . . . . ?
B8 B3 B4 B5 -99.68(18) . . . . ?
B8 B3 B4 B9 -37.17(17) . . . . ?
B8 B3 B7 C2 132.0(2) . . . . ?
B8 B3 B7 B11 100.1(2) . . . . ?
B8 B3 B7 B12 36.59(19) . . . . ?
B8 B4 B5 C1 -94.03(18) . . . . ?
B8 B4 B5 B6 -60.8(2) . . . . ?
B8 B4 B5 B9 38.15(16) . . . . ?
B8 B4 B5 B10 2.4(2) . . . . ?
B8 B4 B9 B5 -136.70(18) . . . . ?
B8 B4 B9 B10 -100.6(2) . . . . ?
B8 B4 B9 B12 -36.36(17) . . . . ?
B8 B7 B11 C2 96.04(18) . . . . ?
B8 B7 B11 B6 63.3(2) . . . . ?
B8 B7 B11 B10 0.3(2) . . . . ?
B8 B7 B11 B12 -37.46(18) . . . . ?
B8 B7 B12 B9 37.45(18) . . . . ?
B8 B7 B12 B10 100.7(2) . . . . ?
B8 B7 B12 B11 138.2(2) . . . . ?
B8 B9 B10 B5 -100.55(19) . . . . ?
B8 B9 B10 B6 -63.4(2) . . . . ?
B8 B9 B10 B11 -0.3(2) . . . . ?
B8 B9 B10 B12 37.07(16) . . . . ?
B8 B9 B12 B7 -37.44(17) . . . . ?
B8 B9 B12 B10 -138.77(18) . . . . ?
B8 B9 B12 B11 -101.17(19) . . . . ?
B9 B4 B5 C1 -132.18(18) . . . . ?
B9 B4 B5 B6 -98.99(19) . . . . ?
B9 B4 B5 B10 -35.77(16) . . . . ?
B9 B4 B8 B3 138.03(18) . . . . ?
B9 B4 B8 B7 100.03(19) . . . . ?
B9 B4 B8 B12 36.28(16) . . . . ?
B9 B5 B6 C1 -96.66(19) . . . . ?
B9 B5 B6 C2 -62.6(2) . . . . ?
B9 B5 B6 B10 36.97(18) . . . . ?
B9 B5 B6 B11 -1.8(2) . . . . ?
B9 B5 B10 B6 -138.5(2) . . . . ?
B9 B5 B10 B11 -100.5(2) . . . . ?
B9 B5 B10 B12 -37.72(17) . . . . ?
B9 B8 B12 B7 137.89(19) . . . . ?
B9 B8 B12 B10 36.84(17) . . . . ?
B9 B8 B12 B11 100.3(2) . . . . ?
B9 B10 B11 C2 -60.8(2) . . . . ?
B9 B10 B11 B6 -101.33(18) . . . . ?
B9 B10 B11 B7 0.0(2) . . . . ?
B9 B10 B11 B12 37.49(17) . . . . ?
B9 B10 B12 B7 -100.13(19) . . . . ?
B9 B10 B12 B8 -36.83(16) . . . . ?
B9 B10 B12 B11 -137.84(18) . . . . ?
B10 B5 B6 C1 -133.6(2) . . . . ?
B10 B5 B6 C2 -99.6(2) . . . . ?
B10 B5 B6 B11 -38.80(18) . . . . ?
B10 B5 B9 B4 140.25(19) . . . . ?
B10 B5 B9 B8 101.49(19) . . . . ?
B10 B5 B9 B12 37.94(18) . . . . ?
B10 B6 B11 C2 -132.97(18) . . . . ?
B10 B6 B11 B7 -100.62(19) . . . . ?
B10 B6 B11 B12 -37.09(18) . . . . ?
B10 B9 B12 B7 101.3(2) . . . . ?
B10 B9 B12 B8 138.77(18) . . . . ?
B10 B9 B12 B11 37.60(17) . . . . ?
B10 B11 B12 B7 -138.10(18) . . . . ?
B10 B11 B12 B8 -100.8(2) . . . . ?
B10 B11 B12 B9 -37.55(17) . . . . ?
B11 C2 B3 C1 -102.2(2) . . . . ?
B11 C2 B3 C10 152.0(2) . . . . ?
B11 C2 B3 B4 -66.6(2) . . . . ?
B11 C2 B3 B7 35.7(2) . . . . ?
B11 C2 B3 B8 -5.3(2) . . . . ?
B11 C2 B6 C1 138.86(18) . . . . ?
B11 C2 B6 B5 104.00(18) . . . . ?
B11 C2 B6 B10 41.29(16) . . . . ?
B11 C2 B7 B3 -144.12(18) . . . . ?
B11 C2 B7 B8 -102.5(2) . . . . ?
B11 C2 B7 B12 -40.17(17) . . . . ?
B11 B6 B10 B5 137.11(19) . . . . ?
B11 B6 B10 B9 99.9(2) . . . . ?
B11 B6 B10 B12 36.61(18) . . . . ?
B11 B7 B8 B3 -102.3(2) . . . . ?
B11 B7 B8 B4 -64.1(2) . . . . ?
B11 B7 B8 B9 -0.4(2) . . . . ?
B11 B7 B8 B12 37.19(18) . . . . ?
B11 B7 B12 B8 -138.2(2) . . . . ?
B11 B7 B12 B9 -100.8(2) . . . . ?
B11 B7 B12 B10 -37.52(17) . . . . ?
B11 B10 B12 B7 37.71(17) . . . . ?
B11 B10 B12 B8 101.01(19) . . . . ?
B11 B10 B12 B9 137.84(18) . . . . ?
B12 B7 B8 B3 -139.5(2) . . . . ?
B12 B7 B8 B4 -101.3(2) . . . . ?
B12 B7 B8 B9 -37.60(17) . . . . ?
B12 B7 B11 C2 133.50(19) . . . . ?
B12 B7 B11 B6 100.7(2) . . . . ?
B12 B7 B11 B10 37.71(18) . . . . ?
B12 B8 B9 B4 -139.74(18) . . . . ?
B12 B8 B9 B5 -100.71(19) . . . . ?
B12 B8 B9 B10 -37.12(17) . . . . ?
B12 B9 B10 B5 -137.63(19) . . . . ?
B12 B9 B10 B6 -100.4(2) . . . . ?
B12 B9 B10 B11 -37.34(18) . . . . ?
B12 B10 B11 C2 -98.31(19) . . . . ?
B12 B10 B11 B6 -138.82(19) . . . . ?
B12 B10 B11 B7 -37.48(17) . . . . ?
